data_9002675
loop_
_publ_author_name
'Luck, R. L.'
'Wang, G.'

_publ_section_title
;
 On the nature of tincalconite
;
_journal_name_full 'American Mineralogist'
_journal_page_first 350
_journal_page_last 354
_journal_volume 87
_journal_year 2002
_chemical_formula_structural Na6[B4O5(OH)4]3*8(H2O)
_chemical_formula_sum 'B4 H8.667 Na2 O11.667'
_chemical_name_mineral Tincalconite
_space_group_IT_number 155
_symmetry_space_group_name_Hall 'R 3 2"'
_symmetry_space_group_name_H-M 'R 3 2 :H'
_cell_angle_alpha 90
_cell_angle_beta 90
_cell_angle_gamma 120
_cell_length_a 11.1402
_cell_length_b 11.1402
_cell_length_c 21.207
_cell_formula_units_Z 9
_cell_volume 2279.270
_database_code_amcsd 0002764
_exptl_crystal_density_diffrn 1.866
_cod_original_sg_symbol_H-M 'R 3 2'
_cod_original_formula_sum 'Na2 B4 O11.667 H8.667'
_cod_database_code 9002675

loop_
_space_group_symop_operation_xyz
x,y,z
2/3+x,1/3+y,1/3+z
1/3+x,2/3+y,2/3+z
-x,-x+y,-z
2/3-x,1/3-x+y,1/3-z
1/3-x,2/3-x+y,2/3-z
y,x,-z
2/3+y,1/3+x,1/3-z
1/3+y,2/3+x,2/3-z
x-y,-y,-z
2/3+x-y,1/3-y,1/3-z
1/3+x-y,2/3-y,2/3-z
-y,x-y,z
2/3-y,1/3+x-y,1/3+z
1/3-y,2/3+x-y,2/3+z
-x+y,-x,z
2/3-x+y,1/3-x,1/3+z
1/3-x+y,2/3-x,2/3+z

loop_
_atom_site_label
_atom_site_fract_x
_atom_site_fract_y
_atom_site_fract_z
_atom_site_occupancy
_atom_site_U_iso_or_equiv
Na1 0.00000 0.00000 0.00000 1.00000 0.01900
Na2 -0.33050 0.00000 0.00000 1.00000 0.02600
Na3 -0.66667 -0.33333 0.07400 1.00000 0.04400
B1 0.26660 0.09250 0.11840 1.00000 0.01600
B2 -0.51430 0.09190 0.12070 1.00000 0.02500
O1 -0.66667 0.20020 0.16667 1.00000 0.01300
O2 -0.50290 0.12220 0.18360 1.00000 0.02200
O3 -0.62490 0.07490 0.08550 1.00000 0.02300
O-h4 0.19520 0.12940 0.07210 1.00000 0.01700
O-h5 -0.41680 0.07180 0.09150 1.00000 0.04800
O11 -0.19910 0.24430 -0.03220 1.00000 0.03500
O12 -0.62790 -0.44920 0.17050 0.33333 0.06600
H121 -0.61740 -0.44330 0.20890 0.16667 0.09900
H122 -0.64030 -0.49400 0.13750 0.16667 0.09900
H4 0.14900 0.14800 0.09380 1.00000 0.03100
H5 -0.35400 0.08800 0.11110 1.00000 0.05900
H111 -0.15400 0.27700 0.00710 1.00000 0.06900
H112 -0.13700 0.25500 -0.04720 1.00000 0.06700

loop_
_cod_related_entry_id
_cod_related_entry_database
_cod_related_entry_code
1 AMCSD 0002764
